data_4074299
loop_
_publ_author_name
'Meredith, M. Brett'
'Crisp, Jeffrey A.'
'Brady, Erik D.'
'Hanusa, Timothy P.'
'Yee, Gordon T.'
'Brooks, Neil R.'
'Kucera, Benjamin E.'
'Young, Victor G.'

_publ_section_title
;
 High-Spin and Spin-Crossover Behavior in Monomethylated
 Bis(indenyl)chromium(II) Complexes
;
_journal_issue 21
_journal_name_full Organometallics
_journal_page_first 4945
_journal_paper_doi 10.1021/om060534u
_journal_volume 25
_journal_year 2006
_chemical_formula_moiety 'C30 H27 Cr2 Cl, 0.5(C7 H8)'
_chemical_formula_sum 'C33.5 H31 Cl Cr2'
_chemical_formula_weight 573.03
_chemical_name_common 05138
_chemical_name_systematic
; 
 ? 
;
_space_group_IT_number 14
_symmetry_cell_setting monoclinic
_symmetry_space_group_name_Hall '-P 2ybc'
_symmetry_space_group_name_H-M 'P 1 21/c 1'
_atom_sites_solution_hydrogens geom
_atom_sites_solution_primary direct
_atom_sites_solution_secondary difmap
_audit_creation_method SHELXL-97
_cell_angle_alpha 90.00
_cell_angle_beta 95.473(2)
_cell_angle_gamma 90.00
_cell_formula_units_Z 4
_cell_length_a 24.675(4)
_cell_length_b 6.7882(10)
_cell_length_c 16.172(2)
_cell_measurement_reflns_used 3284
_cell_measurement_temperature 173(2)
_cell_volume 2696.4(7)
_computing_cell_refinement 'SAINT, Bruker'
_computing_data_collection 'SMART, Bruker'
_computing_data_reduction 'SAINT, Bruker'
_computing_molecular_graphics 'SHELXTL, Bruker'
_computing_structure_refinement 'SHELXL-97 (Sheldrick, 1997)'
_computing_structure_solution 'SHELXS-97 (Sheldrick, 1990)'
_diffrn_ambient_temperature 173(2)
_diffrn_measured_fraction_theta_full 0.991
_diffrn_measured_fraction_theta_max 0.991
_diffrn_measurement_device_type 'Siemens SMART Platform CCD'
_diffrn_measurement_method 'area detector, omega scans per phi'
_diffrn_radiation_monochromator graphite
_diffrn_radiation_source 'fine-focus sealed tube'
_diffrn_radiation_type MoK\a
_diffrn_radiation_wavelength 0.71073
_diffrn_reflns_av_R_equivalents 0.0921
_diffrn_reflns_av_sigmaI/netI 0.1170
_diffrn_reflns_limit_h_max 29
_diffrn_reflns_limit_h_min -29
_diffrn_reflns_limit_k_max 6
_diffrn_reflns_limit_k_min -8
_diffrn_reflns_limit_l_max 19
_diffrn_reflns_limit_l_min -19
_diffrn_reflns_number 15782
_diffrn_reflns_theta_full 25.05
_diffrn_reflns_theta_max 25.05
_diffrn_reflns_theta_min 0.83
_exptl_absorpt_coefficient_mu 0.926
_exptl_absorpt_correction_T_max 0.9552
_exptl_absorpt_correction_T_min 0.7686
_exptl_absorpt_correction_type multi-scan
_exptl_absorpt_process_details 'SADABS, R. Blessing, 1995'
_exptl_crystal_colour brown
_exptl_crystal_density_diffrn 1.412
_exptl_crystal_density_method 'not measured'
_exptl_crystal_description needle
_exptl_crystal_F_000 1188
_exptl_crystal_size_max 0.30
_exptl_crystal_size_mid 0.05
_exptl_crystal_size_min 0.05
_refine_diff_density_max 0.684
_refine_diff_density_min -0.425
_refine_diff_density_rms 0.089
_refine_ls_extinction_method none
_refine_ls_goodness_of_fit_ref 1.043
_refine_ls_hydrogen_treatment riding
_refine_ls_matrix_type full
_refine_ls_number_parameters 367
_refine_ls_number_reflns 4718
_refine_ls_number_restraints 169
_refine_ls_restrained_S_all 1.033
_refine_ls_R_factor_all 0.1619
_refine_ls_R_factor_gt 0.0849
_refine_ls_shift/su_max 0.000
_refine_ls_shift/su_mean 0.000
_refine_ls_structure_factor_coef Fsqd
_refine_ls_weighting_details 'calc w=1/[\s^2^(Fo^2^)+(0.1014P)^2^+0.9341P] where P=(Fo^2^+2Fc^2^)/3'
_refine_ls_weighting_scheme calc
_refine_ls_wR_factor_gt 0.1924
_refine_ls_wR_factor_ref 0.2190
_reflns_number_gt 2425
_reflns_number_total 4718
_reflns_threshold_expression >2sigma(I)
_cod_data_source_file om060534usi20060527_020708.cif
_cod_data_source_block 05138s2
_cod_original_cell_volume 2696.5(7)
_cod_original_sg_symbol_H-M P2(1)/c
_cod_original_formula_sum 'C33.50 H31 Cl Cr2'
_cod_database_code 4074299

loop_
_symmetry_equiv_pos_as_xyz
'x, y, z'
'-x, y+1/2, -z+1/2'
'-x, -y, -z'
'x, -y-1/2, z-1/2'

loop_
_atom_site_label
_atom_site_type_symbol
_atom_site_fract_x
_atom_site_fract_y
_atom_site_fract_z
_atom_site_U_iso_or_equiv
_atom_site_adp_type
_atom_site_occupancy
_atom_site_symmetry_multiplicity
_atom_site_calc_flag
_atom_site_refinement_flags
_atom_site_disorder_assembly
_atom_site_disorder_group
Cr1 Cr 0.32309(5) 0.3069(2) 0.79559(6) 0.0423(4) Uani 1 1 d D . .
Cr2 Cr 0.22854(5) 0.30420(19) 0.77574(6) 0.0422(4) Uani 1 1 d D A .
Cl1 Cl 0.27593(8) 0.6004(3) 0.76756(10) 0.0489(5) Uani 1 1 d . A .
C1 C 0.4157(3) 0.2373(16) 0.7974(6) 0.070(3) Uani 1 1 d D A .
C2 C 0.3832(4) 0.0621(14) 0.7876(6) 0.071(3) Uani 1 1 d D A .
H2 H 0.3867 -0.0588 0.8230 0.086 Uiso 1 1 calc R . .
C3 C 0.3532(3) 0.0810(14) 0.7094(5) 0.065(3) Uani 1 1 d D A .
H3 H 0.3305 -0.0248 0.6803 0.078 Uiso 1 1 calc R . .
C4 C 0.3621(3) 0.2669(14) 0.6774(5) 0.059(2) Uani 1 1 d D A .
H4 H 0.3469 0.3154 0.6216 0.071 Uiso 1 1 calc R . .
C5 C 0.4027(4) 0.3655(14) 0.7312(6) 0.068(3) Uani 1 1 d D A .
C6 C 0.4275(4) 0.5593(16) 0.7273(7) 0.082(3) Uani 1 1 d D . .
H6 H 0.4180 0.6492 0.6833 0.098 Uiso 1 1 calc R A .
C7 C 0.4639(5) 0.600(2) 0.7891(9) 0.112(4) Uani 1 1 d D A .
H7 H 0.4810 0.7253 0.7881 0.134 Uiso 1 1 calc R . .
C8 C 0.4802(4) 0.4777(19) 0.8563(7) 0.083(4) Uani 1 1 d D . .
H8 H 0.5080 0.5204 0.8971 0.099 Uiso 1 1 calc R A .
C9 C 0.4562(4) 0.294(2) 0.8644(7) 0.110(4) Uani 1 1 d D A .
C10 C 0.4713(5) 0.158(2) 0.9269(7) 0.142(6) Uani 1 1 d D . .
H10A H 0.4911 0.2248 0.9742 0.213 Uiso 1 1 calc R A .
H10B H 0.4948 0.0570 0.9055 0.213 Uiso 1 1 calc R . .
H10C H 0.4386 0.0947 0.9449 0.213 Uiso 1 1 calc R . .
C11 C 0.2903(5) 0.4614(16) 0.9631(6) 0.049(2) Uani 0.784(9) 1 d PDU A 1
C12 C 0.3171(4) 0.2919(15) 0.9274(5) 0.050(2) Uani 0.784(9) 1 d PDU A 1
H12A H 0.3480 0.2290 0.9624 0.060 Uiso 0.784(9) 1 calc PR A 1
C13 C 0.2722(4) 0.1694(16) 0.8991(5) 0.0489(19) Uani 0.784(9) 1 d PDU A 1
H13 H 0.278(4) 0.037(15) 0.888(6) 0.073 Uiso 0.784(9) 1 d P A 1
C14 C 0.2219(4) 0.2675(16) 0.9064(5) 0.051(2) Uani 0.784(9) 1 d PDU A 1
H14A H 0.1908 0.1879 0.9236 0.061 Uiso 0.784(9) 1 calc PR A 1
C15 C 0.2332(5) 0.4505(16) 0.9465(8) 0.053(2) Uani 0.784(9) 1 d PDU A 1
C16 C 0.1957(5) 0.6102(16) 0.9702(5) 0.060(3) Uani 0.784(9) 1 d PDU A 1
H16A H 0.1572 0.6053 0.9593 0.072 Uiso 0.784(9) 1 calc PR A 1
C17 C 0.2216(5) 0.7545(18) 1.0070(7) 0.077(3) Uani 0.784(9) 1 d PDU A 1
H17A H 0.1992 0.8570 1.0248 0.092 Uiso 0.784(9) 1 calc PR A 1
C18 C 0.2779(5) 0.785(3) 1.0252(16) 0.063(3) Uani 0.784(9) 1 d PDU A 1
H18A H 0.2916 0.8991 1.0539 0.075 Uiso 0.784(9) 1 calc PR A 1
C19 C 0.3131(5) 0.6387(16) 0.9993(6) 0.063(3) Uani 0.784(9) 1 d PDU A 1
C20 C 0.3701(5) 0.658(2) 1.0102(8) 0.087(4) Uani 0.784(9) 1 d PDU A 1
H20A H 0.3797 0.7857 1.0360 0.130 Uiso 0.784(9) 1 calc PR A 1
H20B H 0.3848 0.6501 0.9561 0.130 Uiso 0.784(9) 1 calc PR A 1
H20C H 0.3856 0.5520 1.0462 0.130 Uiso 0.784(9) 1 calc PR A 1
C11' C 0.3160(11) 0.434(5) 0.959(3) 0.049(2) Uani 0.216(9) 1 d PDU A 2
C12' C 0.3263(10) 0.241(4) 0.9261(11) 0.050(2) Uani 0.216(9) 1 d PDU A 2
H12B H 0.3553 0.1533 0.9534 0.060 Uiso 0.216(9) 1 calc PR A 2
C13' C 0.2737(9) 0.165(4) 0.8983(12) 0.0489(19) Uani 0.216(9) 1 d PDU A 2
H13' H 0.2716 0.0182 0.9032 0.059 Uiso 0.216(9) 1 d PR A 2
C14' C 0.2336(10) 0.307(5) 0.9093(11) 0.051(2) Uani 0.216(9) 1 d PDU A 2
H14B H 0.2006 0.2545 0.9331 0.061 Uiso 0.216(9) 1 calc PR A 2
C15' C 0.2596(12) 0.465(6) 0.955(4) 0.053(2) Uani 0.216(9) 1 d PDU A 2
C16' C 0.2363(14) 0.651(5) 0.982(2) 0.060(3) Uani 0.216(9) 1 d PDU A 2
H16B H 0.1988 0.6825 0.9715 0.072 Uiso 0.216(9) 1 calc PR A 2
C17' C 0.2712(16) 0.770(11) 1.021(8) 0.077(3) Uani 0.216(9) 1 d PDU A 2
H17B H 0.2562 0.8804 1.0468 0.092 Uiso 0.216(9) 1 calc PR A 2
C18' C 0.3282(15) 0.756(4) 1.031(2) 0.063(3) Uani 0.216(9) 1 d PDU A 2
H18B H 0.3505 0.8599 1.0542 0.075 Uiso 0.216(9) 1 calc PR A 2
C19' C 0.3504(13) 0.577(5) 1.004(3) 0.063(3) Uani 0.216(9) 1 d PDU A 2
C20' C 0.4064(12) 0.553(7) 1.010(3) 0.087(4) Uani 0.216(9) 1 d PDU A 2
H20D H 0.4208 0.6015 0.9595 0.130 Uiso 0.216(9) 1 calc PR A 2
H20E H 0.4152 0.4131 1.0176 0.130 Uiso 0.216(9) 1 calc PR A 2
H20F H 0.4228 0.6276 1.0581 0.130 Uiso 0.216(9) 1 calc PR A 2
C21 C 0.1360(4) 0.232(2) 0.7385(7) 0.081(4) Uani 0.867(17) 1 d PD A 3
C22 C 0.1690(4) 0.0579(16) 0.7429(7) 0.062(3) Uani 0.867(17) 1 d PD A 3
H22A H 0.1635 -0.0636 0.7761 0.074 Uiso 0.867(17) 1 calc PR A 3
C23 C 0.2040(4) 0.0807(18) 0.6789(6) 0.053(3) Uani 0.867(17) 1 d PD A 3
H23A H 0.2284 -0.0243 0.6597 0.063 Uiso 0.867(17) 1 calc PR A 3
C24 C 0.1955(4) 0.2650(19) 0.6415(6) 0.055(3) Uani 0.867(17) 1 d PD A 3
H24A H 0.2133 0.3135 0.5924 0.066 Uiso 0.867(17) 1 calc PR A 3
C25 C 0.1542(5) 0.3649(19) 0.6797(6) 0.067(3) Uani 0.867(17) 1 d PD A 3
C26 C 0.1272(5) 0.549(2) 0.6735(10) 0.099(5) Uani 0.867(17) 1 d PD A 3
H26A H 0.1373 0.6442 0.6350 0.119 Uiso 0.867(17) 1 calc PR A 3
C27 C 0.0849(5) 0.591(2) 0.7245(10) 0.102(5) Uani 0.867(17) 1 d PD A 3
H27A H 0.0676 0.7161 0.7208 0.122 Uiso 0.867(17) 1 calc PR A 3
C28 C 0.0683(7) 0.448(3) 0.7810(11) 0.104(6) Uani 0.867(17) 1 d PD A 3
H28A H 0.0379 0.4760 0.8111 0.125 Uiso 0.867(17) 1 calc PR A 3
C29 C 0.0937(5) 0.280(3) 0.7927(9) 0.103(6) Uani 0.867(17) 1 d PD A 3
C30 C 0.0775(5) 0.131(3) 0.8519(8) 0.112(7) Uani 0.867(17) 1 d PD A 3
H30A H 0.0698 0.1959 0.9036 0.167 Uiso 0.867(17) 1 calc PR A 3
H30B H 0.1072 0.0359 0.8636 0.167 Uiso 0.867(17) 1 calc PR A 3
H30C H 0.0449 0.0619 0.8278 0.167 Uiso 0.867(17) 1 calc PR A 3
C21' C 0.1395(10) 0.184(8) 0.744(3) 0.081(4) Uani 0.133(17) 1 d PD A 4
C22' C 0.1797(19) 0.046(6) 0.722(4) 0.062(3) Uani 0.133(17) 1 d PD A 4
H22B H 0.1871 -0.0812 0.7452 0.074 Uiso 0.133(17) 1 calc PR A 4
C23' C 0.206(2) 0.140(11) 0.658(3) 0.053(3) Uani 0.133(17) 1 d PD A 4
H23B H 0.2332 0.0825 0.6286 0.063 Uiso 0.133(17) 1 calc PR A 4
C24' C 0.186(2) 0.331(12) 0.647(2) 0.055(3) Uani 0.133(17) 1 d PD A 4
H24B H 0.1958 0.4249 0.6029 0.066 Uiso 0.133(17) 1 calc PR A 4
C25' C 0.1450(15) 0.364(8) 0.701(4) 0.067(3) Uani 0.133(17) 1 d PD A 4
C26' C 0.110(3) 0.516(10) 0.722(5) 0.099(5) Uani 0.133(17) 1 d PD A 4
H26B H 0.1114 0.6413 0.6960 0.119 Uiso 0.133(17) 1 calc PR A 4
C27' C 0.072(4) 0.485(13) 0.782(6) 0.102(5) Uani 0.133(17) 1 d PD A 4
H27B H 0.0485 0.5890 0.7943 0.122 Uiso 0.133(17) 1 calc PR A 4
C28' C 0.069(3) 0.302(13) 0.823(5) 0.104(6) Uani 0.133(17) 1 d PD A 4
H28B H 0.0441 0.2845 0.8637 0.125 Uiso 0.133(17) 1 calc PR A 4
C29' C 0.101(2) 0.155(11) 0.805(4) 0.103(6) Uani 0.133(17) 1 d PD A 4
C30' C 0.098(3) -0.036(13) 0.846(4) 0.112(7) Uani 0.133(17) 1 d PD A 4
H30D H 0.1251 -0.1252 0.8253 0.167 Uiso 0.133(17) 1 calc PR A 4
H30E H 0.0619 -0.0913 0.8351 0.167 Uiso 0.133(17) 1 calc PR A 4
H30F H 0.1069 -0.0185 0.9064 0.167 Uiso 0.133(17) 1 calc PR A 4

loop_
_atom_site_aniso_label
_atom_site_aniso_U_11
_atom_site_aniso_U_22
_atom_site_aniso_U_33
_atom_site_aniso_U_23
_atom_site_aniso_U_13
_atom_site_aniso_U_12
Cr1 0.0481(8) 0.0512(9) 0.0277(6) -0.0049(6) 0.0038(5) 0.0046(7)
Cr2 0.0489(8) 0.0516(9) 0.0278(6) -0.0008(6) 0.0118(5) 0.0054(7)
Cl1 0.0691(13) 0.0494(12) 0.0300(10) 0.0054(8) 0.0133(9) 0.0034(11)
C1 0.045(5) 0.099(9) 0.065(6) -0.036(6) 0.000(5) 0.014(5)
C2 0.071(7) 0.064(8) 0.078(7) 0.007(5) 0.004(5) 0.036(6)
C3 0.061(6) 0.064(7) 0.071(6) -0.025(5) 0.016(5) 0.012(5)
C4 0.067(6) 0.076(7) 0.039(4) -0.013(5) 0.023(4) 0.012(5)
C5 0.063(6) 0.068(8) 0.076(7) -0.024(6) 0.034(5) 0.000(5)
C6 0.067(7) 0.101(10) 0.079(7) -0.014(6) 0.019(6) 0.003(7)
C7 0.072(8) 0.149(13) 0.119(11) -0.011(10) 0.030(8) 0.027(9)
C8 0.037(5) 0.131(11) 0.079(7) -0.047(7) -0.003(5) -0.018(6)
C9 0.065(8) 0.169(14) 0.099(9) -0.021(10) 0.015(7) 0.036(9)
C10 0.121(10) 0.223(18) 0.079(8) 0.042(10) -0.003(7) 0.063(11)
C11 0.088(6) 0.050(5) 0.010(4) 0.003(4) 0.015(9) -0.015(6)
C12 0.069(5) 0.046(6) 0.032(4) 0.012(4) -0.007(4) 0.005(4)
C13 0.078(5) 0.039(5) 0.031(4) 0.009(3) 0.009(4) -0.003(4)
C14 0.068(5) 0.050(6) 0.036(4) 0.010(4) 0.018(4) -0.005(4)
C15 0.076(6) 0.055(5) 0.031(5) 0.005(4) 0.025(7) -0.011(5)
C16 0.096(7) 0.067(6) 0.020(5) -0.001(4) 0.018(6) -0.008(5)
C17 0.124(7) 0.070(8) 0.040(7) -0.010(5) 0.031(7) -0.002(6)
C18 0.122(7) 0.053(7) 0.011(5) -0.003(5) -0.001(7) -0.015(7)
C19 0.096(6) 0.057(7) 0.037(5) 0.007(5) 0.004(6) -0.020(5)
C20 0.090(7) 0.130(14) 0.040(6) 0.005(8) 0.005(7) -0.031(7)
C11' 0.088(6) 0.050(5) 0.010(4) 0.003(4) 0.015(9) -0.015(6)
C12' 0.069(5) 0.046(6) 0.032(4) 0.012(4) -0.007(4) 0.005(4)
C13' 0.078(5) 0.039(5) 0.031(4) 0.009(3) 0.009(4) -0.003(4)
C14' 0.068(5) 0.050(6) 0.036(4) 0.010(4) 0.018(4) -0.005(4)
C15' 0.076(6) 0.055(5) 0.031(5) 0.005(4) 0.025(7) -0.011(5)
C16' 0.096(7) 0.067(6) 0.020(5) -0.001(4) 0.018(6) -0.008(5)
C17' 0.124(7) 0.070(8) 0.040(7) -0.010(5) 0.031(7) -0.002(6)
C18' 0.122(7) 0.053(7) 0.011(5) -0.003(5) -0.001(7) -0.015(7)
C19' 0.096(6) 0.057(7) 0.037(5) 0.007(5) 0.004(6) -0.020(5)
C20' 0.090(7) 0.130(14) 0.040(6) 0.005(8) 0.005(7) -0.031(7)
C21 0.057(6) 0.136(12) 0.051(6) -0.041(7) 0.014(5) -0.020(7)
C22 0.067(7) 0.061(7) 0.059(7) -0.006(5) 0.010(5) -0.018(6)
C23 0.045(5) 0.070(9) 0.043(6) -0.026(6) -0.001(5) 0.004(6)
C24 0.040(6) 0.071(11) 0.052(5) -0.008(5) -0.003(4) -0.009(6)
C25 0.069(7) 0.087(9) 0.040(7) -0.025(6) -0.012(6) 0.019(6)
C26 0.081(9) 0.113(13) 0.106(12) 0.002(9) 0.021(8) 0.021(9)
C27 0.067(9) 0.099(12) 0.138(14) -0.020(10) -0.002(9) 0.036(9)
C28 0.050(8) 0.18(2) 0.086(10) -0.034(11) 0.012(7) 0.002(11)
C29 0.051(7) 0.165(18) 0.096(10) -0.042(12) 0.020(7) 0.009(10)
C30 0.080(10) 0.17(2) 0.095(10) -0.015(10) 0.037(8) -0.045(11)
C21' 0.057(6) 0.136(12) 0.051(6) -0.041(7) 0.014(5) -0.020(7)
C22' 0.067(7) 0.061(7) 0.059(7) -0.006(5) 0.010(5) -0.018(6)
C23' 0.045(5) 0.070(9) 0.043(6) -0.026(6) -0.001(5) 0.004(6)
C24' 0.040(6) 0.071(11) 0.052(5) -0.008(5) -0.003(4) -0.009(6)
C25' 0.069(7) 0.087(9) 0.040(7) -0.025(6) -0.012(6) 0.019(6)
C26' 0.081(9) 0.113(13) 0.106(12) 0.002(9) 0.021(8) 0.021(9)
C27' 0.067(9) 0.099(12) 0.138(14) -0.020(10) -0.002(9) 0.036(9)
C28' 0.050(8) 0.18(2) 0.086(10) -0.034(11) 0.012(7) 0.002(11)
C29' 0.051(7) 0.165(18) 0.096(10) -0.042(12) 0.020(7) 0.009(10)
C30' 0.080(10) 0.17(2) 0.095(10) -0.015(10) 0.037(8) -0.045(11)

loop_
_atom_type_symbol
_atom_type_description
_atom_type_scat_dispersion_real
_atom_type_scat_dispersion_imag
_atom_type_scat_source
C C 0.0033 0.0016 'International Tables Vol C Tables 4.2.6.8 and 6.1.1.4'
H H 0.0000 0.0000 'International Tables Vol C Tables 4.2.6.8 and 6.1.1.4'
Cr Cr 0.3209 0.6236 'International Tables Vol C Tables 4.2.6.8 and 6.1.1.4'
Cl Cl 0.1484 0.1585 'International Tables Vol C Tables 4.2.6.8 and 6.1.1.4'

loop_
_geom_angle_atom_site_label_1
_geom_angle_atom_site_label_2
_geom_angle_atom_site_label_3
_geom_angle
C12' Cr1 C12 11.1(8)
C12' Cr1 C4 146.5(7)
C12 Cr1 C4 156.3(4)
C12' Cr1 C2 86.5(8)
C12 Cr1 C2 97.5(4)
C4 Cr1 C2 61.2(3)
C12' Cr1 C3 118.9(8)
C12 Cr1 C3 129.8(4)
C4 Cr1 C3 36.1(3)
C2 Cr1 C3 36.6(3)
C12' Cr1 Cr2 94.4(7)
C12 Cr1 Cr2 88.5(3)
C4 Cr1 Cr2 112.9(2)
C2 Cr1 Cr2 130.4(3)
C3 Cr1 Cr2 107.2(2)
C12' Cr1 Cl1 109.9(7)
C12 Cr1 Cl1 98.8(3)
C4 Cr1 Cl1 100.7(2)
C2 Cr1 Cl1 160.8(2)
C3 Cr1 Cl1 130.7(3)
Cr2 Cr1 Cl1 60.25(7)
C12' Cr1 C1 90.1(7)
C12 Cr1 C1 97.9(4)
C4 Cr1 C1 59.0(3)
C2 Cr1 C1 36.5(3)
C3 Cr1 C1 59.2(3)
Cr2 Cr1 C1 165.9(2)
Cl1 Cr1 C1 130.3(3)
C12' Cr1 C5 121.1(7)
C12 Cr1 C5 125.9(4)
C4 Cr1 C5 36.3(3)
C2 Cr1 C5 60.8(3)
C3 Cr1 C5 60.0(3)
Cr2 Cr1 C5 144.4(3)
Cl1 Cr1 C5 101.1(3)
C1 Cr1 C5 34.7(3)
C12' Cr1 C13' 36.6(5)
C12 Cr1 C13' 36.4(7)
C4 Cr1 C13' 147.7(8)
C2 Cr1 C13' 97.3(7)
C3 Cr1 C13' 112.4(8)
Cr2 Cr1 C13' 61.0(5)
Cl1 Cr1 C13' 101.8(7)
C1 Cr1 C13' 118.7(6)
C5 Cr1 C13' 153.3(6)
C12' Cr1 C13 36.9(8)
C12 Cr1 C13 36.3(3)
C4 Cr1 C13 148.6(4)
C2 Cr1 C13 98.4(3)
C3 Cr1 C13 113.4(4)
Cr2 Cr1 C13 60.2(2)
Cl1 Cr1 C13 100.7(3)
C1 Cr1 C13 119.7(4)
C5 Cr1 C13 154.3(4)
C13' Cr1 C13 1.2(8)
C14 Cr2 C14' 10.6(9)
C14 Cr2 C23' 138(2)
C14' Cr2 C23' 148(2)
C14 Cr2 C23 124.9(5)
C14' Cr2 C23 134.4(10)
C23' Cr2 C23 14(2)
C14 Cr2 C22' 101.5(18)
C14' Cr2 C22' 112(2)
C23' Cr2 C22' 37.0(6)
C23 Cr2 C22' 25.6(16)
C14 Cr2 C22 92.1(4)
C14' Cr2 C22 102.6(9)
C23' Cr2 C22 47.5(18)
C23 Cr2 C22 37.0(3)
C22' Cr2 C22 11.6(15)
C14 Cr2 C24' 147.8(16)
C14' Cr2 C24' 154.9(19)
C23' Cr2 C24' 36.3(6)
C23 Cr2 C24' 48(2)
C22' Cr2 C24' 61.4(9)
C22 Cr2 C24' 66.7(18)
C14 Cr2 C24 151.2(4)
C14' Cr2 C24 161.1(8)
C23' Cr2 C24 24(2)
C23 Cr2 C24 36.3(3)
C22' Cr2 C24 53.7(18)
C22 Cr2 C24 61.3(4)
C24' Cr2 C24 13(2)
C14 Cr2 C25 123.2(4)
C14' Cr2 C25 129.5(8)
C23' Cr2 C25 53.2(19)
C23 Cr2 C25 60.4(4)
C22' Cr2 C25 61.4(18)
C22 Cr2 C25 61.2(4)
C24' Cr2 C25 25.5(18)
C24 Cr2 C25 35.9(3)
C14 Cr2 Cr1 92.0(3)
C14' Cr2 Cr1 84.2(7)
C23' Cr2 Cr1 106.7(15)
C23 Cr2 Cr1 107.7(3)
C22' Cr2 Cr1 123.5(14)
C22 Cr2 Cr1 131.4(3)
C24' Cr2 Cr1 120.2(16)
C24 Cr2 Cr1 113.5(3)
C25 Cr2 Cr1 144.0(3)
C14 Cr2 C25' 112.6(18)
C14' Cr2 C25' 119.0(19)
C23' Cr2 C25' 60.4(9)
C23 Cr2 C25' 65.4(18)
C22' Cr2 C25' 61.3(9)
C22 Cr2 C25' 58.7(15)
C24' Cr2 C25' 35.9(6)
C24 Cr2 C25' 45.6(18)
C25 Cr2 C25' 10.6(17)
Cr1 Cr2 C25' 154.1(16)
C14 Cr2 Cl1 104.0(3)
C14' Cr2 Cl1 93.8(9)
C23' Cr2 Cl1 117.9(19)
C23 Cr2 Cl1 130.7(3)
C22' Cr2 Cl1 154.2(18)
C22 Cr2 Cl1 160.6(3)
C24' Cr2 Cl1 94.1(17)
C24 Cr2 Cl1 100.6(3)
C25 Cr2 Cl1 100.2(3)
Cr1 Cr2 Cl1 60.00(7)
C25' Cr2 Cl1 104.1(13)
Cr1 Cl1 Cr2 59.75(6)
C5 C1 C2 110.3(7)
C5 C1 C9 119.8(10)
C2 C1 C9 129.8(10)
C5 C1 Cr1 73.1(5)
C2 C1 Cr1 68.2(4)
C9 C1 Cr1 123.9(6)
C3 C2 C1 105.3(8)
C3 C2 Cr1 72.0(5)
C1 C2 Cr1 75.2(5)
C3 C2 H2 126.8
C1 C2 H2 126.8
Cr1 C2 H2 126.8
C4 C3 C2 109.2(8)
C4 C3 Cr1 71.6(5)
C2 C3 Cr1 71.4(5)
C4 C3 H3 125.4
C2 C3 H3 125.4
Cr1 C3 H3 125.4
C3 C4 C5 109.0(8)
C3 C4 Cr1 72.3(5)
C5 C4 Cr1 75.9(4)
C3 C4 H4 125.2
C5 C4 H4 125.2
Cr1 C4 H4 125.2
C1 C5 C4 105.7(8)
C1 C5 C6 122.1(9)
C4 C5 C6 132.1(10)
C1 C5 Cr1 72.2(5)
C4 C5 Cr1 67.8(4)
C6 C5 Cr1 123.2(6)
C7 C6 C5 114.7(11)
C7 C6 H6 122.6
C5 C6 H6 122.6
C6 C7 C8 126.6(12)
C6 C7 H7 116.7
C8 C7 H7 116.7
C9 C8 C7 120.7(10)
C9 C8 H8 119.6
C7 C8 H8 119.6
C8 C9 C10 125.2(12)
C8 C9 C1 116.0(10)
C10 C9 C1 118.6(13)
C9 C10 H10A 109.5
C9 C10 H10B 109.5
H10A C10 H10B 109.5
C9 C10 H10C 109.5
H10A C10 H10C 109.5
H10B C10 H10C 109.5
C15 C11 C19 118.0(10)
C15 C11 C12 111.3(8)
C19 C11 C12 130.0(10)
C13 C12 C11 102.5(8)
C13 C12 Cr1 80.4(5)
C11 C12 Cr1 115.2(7)
C13 C12 H12A 117.4
C11 C12 H12A 117.4
Cr1 C12 H12A 117.4
C14 C13 C12 111.0(9)
C14 C13 Cr2 63.7(5)
C12 C13 Cr2 108.9(6)
C14 C13 Cr1 113.5(6)
C12 C13 Cr1 63.3(5)
Cr2 C13 Cr1 58.79(19)
C14 C13 H13 128(6)
C12 C13 H13 120(6)
Cr2 C13 H13 106(6)
Cr1 C13 H13 98(6)
C14 C13 H13' 116.3
C12 C13 H13' 125.2
Cr2 C13 H13' 115.7
Cr1 C13 H13' 116.7
H13 C13 H13' 18.3
C15 C14 C13 108.2(9)
C15 C14 Cr2 108.5(8)
C13 C14 Cr2 79.8(5)
C15 C14 H14A 118.0
C13 C14 H14A 118.0
Cr2 C14 H14A 118.0
C11 C15 C14 106.5(8)
C11 C15 C16 122.9(9)
C14 C15 C16 130.6(10)
C17 C16 C15 112.2(11)
C17 C16 H16A 123.9
C15 C16 H16A 123.9
C16 C17 C18 130.2(13)
C16 C17 H17A 114.9
C18 C17 H17A 114.9
C17 C18 C19 117.4(11)
C17 C18 H18A 121.3
C19 C18 H18A 121.3
C20 C19 C18 122.3(11)
C20 C19 C11 118.7(11)
C18 C19 C11 118.9(11)
C15' C11' C19' 117.0(19)
C15' C11' C12' 109.3(14)
C19' C11' C12' 133(2)
C13' C12' C11' 104.9(15)
C13' C12' Cr1 79.6(10)
C11' C12' Cr1 101(2)
C13' C12' H12B 121.0
C11' C12' H12B 121.0
Cr1 C12' H12B 121.0
C14' C13' C12' 109.9(16)
C14' C13' Cr1 103.0(13)
C12' C13' Cr1 63.8(10)
C14' C13' Cr2 63.4(9)
C12' C13' Cr2 117.3(12)
Cr1 C13' Cr2 58.8(4)
C14' C13' H13 142(7)
C12' C13' H13 107(7)
Cr1 C13' H13 101(7)
Cr2 C13' H13 107(7)
C14' C13' H13' 129.1
C12' C13' H13' 112.8
Cr1 C13' H13' 119.8
Cr2 C13' H13' 116.0
H13 C13' H13' 18.7
C13' C14' C15' 107.3(16)
C13' C14' Cr2 80.8(11)
C15' C14' Cr2 121(4)
C13' C14' H14B 114.3
C15' C14' H14B 114.3
Cr2 C14' H14B 114.3
C11' C15' C14' 107.6(15)
C11' C15' C16' 122.1(19)
C14' C15' C16' 129(2)
C17' C16' C15' 115(2)
C17' C16' H16B 122.7
C15' C16' H16B 122.7
C16' C17' C18' 129(3)
C16' C17' H17B 115.7
C18' C17' H17B 115.7
C17' C18' C19' 116(2)
C17' C18' H18B 122.1
C19' C18' H18B 122.1
C20' C19' C18' 119(2)
C20' C19' C11' 120(2)
C18' C19' C11' 120.6(19)
C19' C20' H20D 109.5
C19' C20' H20E 109.5
H20D C20' H20E 109.5
C19' C20' H20F 109.5
H20D C20' H20F 109.5
H20E C20' H20F 109.5
C25 C21 C22 110.1(9)
C25 C21 C29 123.6(14)
C22 C21 C29 125.9(14)
C25 C21 Cr2 71.1(6)
C22 C21 Cr2 68.1(5)
C29 C21 Cr2 122.0(8)
C23 C22 C21 104.9(9)
C23 C22 Cr2 70.3(5)
C21 C22 Cr2 75.8(6)
C23 C22 H22A 127.1
C21 C22 H22A 127.1
Cr2 C22 H22A 127.1
C24 C23 C22 109.6(9)
C24 C23 Cr2 73.3(5)
C22 C23 Cr2 72.8(5)
C24 C23 H23A 125.1
C22 C23 H23A 125.1
Cr2 C23 H23A 125.1
C23 C24 C25 109.0(9)
C23 C24 Cr2 70.4(5)
C25 C24 Cr2 74.5(5)
C23 C24 H24A 125.4
C25 C24 H24A 125.4
Cr2 C24 H24A 125.4
C26 C25 C21 115.6(11)
C26 C25 C24 138.3(13)
C21 C25 C24 106.1(10)
C26 C25 Cr2 122.8(8)
C21 C25 Cr2 73.7(6)
C24 C25 Cr2 69.6(5)
C25 C26 C27 120.3(13)
C25 C26 H26A 119.8
C27 C26 H26A 119.8
C28 C27 C26 120.7(15)
C28 C27 H27A 119.6
C26 C27 H27A 119.6
C29 C28 C27 121.6(16)
C29 C28 H28A 119.2
C27 C28 H28A 119.2
C28 C29 C21 117.8(16)
C28 C29 C30 122.4(13)
C21 C29 C30 119.5(16)
C25' C21' C22' 110.3(18)
C25' C21' C29' 123(2)
C22' C21' C29' 126(3)
C25' C21' Cr2 71.3(11)
C22' C21' Cr2 68.2(11)
C29' C21' Cr2 124(3)
C23' C22' C21' 104.7(19)
C23' C22' Cr2 70.3(11)
C21' C22' Cr2 75.7(12)
C23' C22' H22B 127.7
C21' C22' H22B 127.7
Cr2 C22' H22B 118.6
C24' C23' C22' 110(2)
C24' C23' Cr2 73.2(12)
C22' C23' Cr2 72.7(12)
C24' C23' H23B 125.1
C22' C23' H23B 125.1
Cr2 C23' H23B 120.6
C23' C24' C25' 109(2)
C23' C24' Cr2 70.6(12)
C25' C24' Cr2 74.7(12)
C23' C24' H24B 125.3
C25' C24' H24B 125.3
Cr2 C24' H24B 125.3
C21' C25' C26' 115(2)
C21' C25' C24' 105.9(19)
C26' C25' C24' 139(3)
C21' C25' Cr2 73.5(11)
C26' C25' Cr2 122(3)
C24' C25' Cr2 69.4(11)
C25' C26' C27' 121(3)
C25' C26' H26B 119.6
C27' C26' H26B 119.6
C26' C27' C28' 121(3)
C26' C27' H27B 119.3
C28' C27' H27B 119.3
C29' C28' C27' 120(3)
C29' C28' H28B 120.0
C27' C28' H28B 120.0
C28' C29' C21' 119(3)
C28' C29' C30' 121(3)
C21' C29' C30' 119(3)
C29' C30' H30D 109.5
C29' C30' H30E 109.5
H30D C30' H30E 109.5
C29' C30' H30F 109.5
H30D C30' H30F 109.5
H30E C30' H30F 109.5

loop_
_geom_bond_atom_site_label_1
_geom_bond_atom_site_label_2
_geom_bond_distance
Cr1 C12' 2.151(18)
Cr1 C12 2.153(8)
Cr1 C4 2.237(7)
Cr1 C2 2.239(8)
Cr1 C3 2.246(8)
Cr1 Cr2 2.3246(17)
Cr1 Cl1 2.330(2)
Cr1 C1 2.331(8)
Cr1 C5 2.343(8)
Cr1 C13' 2.357(17)
Cr1 C13 2.377(9)
Cr2 C14 2.149(8)
Cr2 C14' 2.152(18)
Cr2 C23' 2.22(2)
Cr2 C23 2.223(8)
Cr2 C22' 2.26(2)
Cr2 C22 2.256(9)
Cr2 C24' 2.26(2)
Cr2 C24 2.260(8)
Cr2 C25 2.325(9)
Cr2 C25' 2.33(2)
Cr2 Cl1 2.336(2)
C1 C5 1.393(11)
C1 C2 1.435(11)
C1 C9 1.455(12)
C2 C3 1.408(10)
C2 H2 1.0000
C3 C4 1.389(10)
C3 H3 1.0000
C4 C5 1.429(11)
C4 H4 1.0000
C5 C6 1.454(11)
C6 C7 1.308(12)
C6 H6 0.9500
C7 C8 1.397(14)
C7 H7 0.9500
C8 C9 1.390(13)
C8 H8 0.9500
C9 C10 1.398(13)
C10 H10A 0.9800
C10 H10B 0.9800
C10 H10C 0.9800
C11 C15 1.409(12)
C11 C19 1.430(12)
C11 C12 1.472(11)
C12 C13 1.426(11)
C12 H12A 1.0000
C13 C14 1.424(11)
C13 H13 0.93(10)
C13 H13' 1.0284
C14 C15 1.417(11)
C14 H14A 1.0000
C15 C16 1.499(12)
C16 C17 1.284(13)
C16 H16A 0.9500
C17 C18 1.407(14)
C17 H17A 0.9500
C18 C19 1.408(14)
C18 H18A 0.9500
C19 C20 1.407(13)
C20 H20A 0.9800
C20 H20B 0.9800
C20 H20C 0.9800
C11' C15' 1.404(17)
C11' C19' 1.436(17)
C11' C12' 1.449(17)
C12' C13' 1.428(17)
C12' H12B 1.0000
C13' C14' 1.407(17)
C13' H13 0.89(11)
C13' H13' 1.0000
C14' C15' 1.424(17)
C14' H14B 1.0000
C15' C16' 1.468(17)
C16' C17' 1.298(19)
C16' H16B 0.9500
C17' C18' 1.40(2)
C17' H17B 0.9500
C18' C19' 1.418(19)
C18' H18B 0.9500
C19' C20' 1.386(19)
C20' H20D 0.9800
C20' H20E 0.9800
C20' H20F 0.9800
C21 C25 1.414(15)
C21 C22 1.433(14)
C21 C29 1.460(14)
C22 C23 1.421(13)
C22 H22A 1.0000
C23 C24 1.397(13)
C23 H23A 1.0000
C24 C25 1.415(13)
C24 H24A 1.0000
C25 C26 1.413(15)
C26 C27 1.418(19)
C26 H26A 0.9500
C27 C28 1.42(2)
C27 H27A 0.9500
C28 C29 1.31(2)
C28 H28A 0.9500
C29 C30 1.47(2)
C30 H30A 0.9800
C30 H30B 0.9800
C30 H30C 0.9800
C21' C25' 1.41(2)
C21' C22' 1.43(2)
C21' C29' 1.46(2)
C22' C23' 1.42(2)
C22' H22B 0.9500
C23' C24' 1.39(2)
C23' H23B 0.9500
C24' C25' 1.41(2)
C24' H24B 1.0000
C25' C26' 1.41(2)
C26' C27' 1.42(3)
C26' H26B 0.9500
C27' C28' 1.42(3)
C27' H27B 0.9500
C28' C29' 1.32(3)
C28' H28B 0.9500
C29' C30' 1.46(3)
C30' H30D 0.9800
C30' H30E 0.9800
C30' H30F 0.9800

loop_
_geom_torsion_atom_site_label_1
_geom_torsion_atom_site_label_2
_geom_torsion_atom_site_label_3
_geom_torsion_atom_site_label_4
_geom_torsion
C12' Cr1 Cr2 C14 5.5(9)
C12 Cr1 Cr2 C14 -4.0(4)
C4 Cr1 Cr2 C14 165.6(4)
C2 Cr1 Cr2 C14 94.6(4)
C3 Cr1 Cr2 C14 127.5(4)
Cl1 Cr1 Cr2 C14 -105.0(3)
C1 Cr1 Cr2 C14 113.6(12)
C5 Cr1 Cr2 C14 -170.3(5)
C13' Cr1 Cr2 C14 21.0(9)
C13 Cr1 Cr2 C14 20.0(4)
C12' Cr1 Cr2 C14' 12.6(10)
C12 Cr1 Cr2 C14' 3.2(10)
C4 Cr1 Cr2 C14' 172.8(10)
C2 Cr1 Cr2 C14' 101.8(10)
C3 Cr1 Cr2 C14' 134.7(10)
Cl1 Cr1 Cr2 C14' -97.8(9)
C1 Cr1 Cr2 C14' 120.7(14)
C5 Cr1 Cr2 C14' -163.2(10)
C13' Cr1 Cr2 C14' 28.1(7)
C13 Cr1 Cr2 C14' 27.1(11)
C12' Cr1 Cr2 C23' -137(2)
C12 Cr1 Cr2 C23' -146(2)
C4 Cr1 Cr2 C23' 24(2)
C2 Cr1 Cr2 C23' -47(2)
C3 Cr1 Cr2 C23' -14(2)
Cl1 Cr1 Cr2 C23' 113(2)
C1 Cr1 Cr2 C23' -28(2)
C5 Cr1 Cr2 C23' 48(2)
C13' Cr1 Cr2 C23' -121(2)
C13 Cr1 Cr2 C23' -122(2)
C12' Cr1 Cr2 C23 -122.3(8)
C12 Cr1 Cr2 C23 -131.7(5)
C4 Cr1 Cr2 C23 37.8(4)
C2 Cr1 Cr2 C23 -33.1(5)
C3 Cr1 Cr2 C23 -0.3(4)
Cl1 Cr1 Cr2 C23 127.2(4)
C1 Cr1 Cr2 C23 -14.2(12)
C5 Cr1 Cr2 C23 61.9(5)
C13' Cr1 Cr2 C23 -106.8(9)
C13 Cr1 Cr2 C23 -107.8(5)
C12' Cr1 Cr2 C22' -100(2)
C12 Cr1 Cr2 C22' -109(2)
C4 Cr1 Cr2 C22' 60(2)
C2 Cr1 Cr2 C22' -11(2)
C3 Cr1 Cr2 C22' 22(2)
Cl1 Cr1 Cr2 C22' 150(2)
C1 Cr1 Cr2 C22' 8(2)
C5 Cr1 Cr2 C22' 84(2)
C13' Cr1 Cr2 C22' -84(2)
C13 Cr1 Cr2 C22' -85(2)
C12' Cr1 Cr2 C22 -89.1(9)
C12 Cr1 Cr2 C22 -98.5(5)
C4 Cr1 Cr2 C22 71.1(5)
C2 Cr1 Cr2 C22 0.1(5)
C3 Cr1 Cr2 C22 33.0(5)
Cl1 Cr1 Cr2 C22 160.5(4)
C1 Cr1 Cr2 C22 19.0(12)
C5 Cr1 Cr2 C22 95.1(5)
C13' Cr1 Cr2 C22 -73.6(9)
C13 Cr1 Cr2 C22 -74.6(5)
C12' Cr1 Cr2 C24' -174(3)
C12 Cr1 Cr2 C24' 177(2)
C4 Cr1 Cr2 C24' -13(2)
C2 Cr1 Cr2 C24' -84(2)
C3 Cr1 Cr2 C24' -51(2)
Cl1 Cr1 Cr2 C24' 76(2)
C1 Cr1 Cr2 C24' -65(3)
C5 Cr1 Cr2 C24' 11(2)
C13' Cr1 Cr2 C24' -158(3)
C13 Cr1 Cr2 C24' -159(2)
C12' Cr1 Cr2 C24 -160.7(9)
C12 Cr1 Cr2 C24 -170.1(5)
C4 Cr1 Cr2 C24 -0.6(5)
C2 Cr1 Cr2 C24 -71.5(5)
C3 Cr1 Cr2 C24 -38.6(5)
Cl1 Cr1 Cr2 C24 88.9(4)
C1 Cr1 Cr2 C24 -52.6(12)
C5 Cr1 Cr2 C24 23.5(5)
C13' Cr1 Cr2 C24 -145.2(9)
C13 Cr1 Cr2 C24 -146.2(5)
C12' Cr1 Cr2 C25 173.9(9)
C12 Cr1 Cr2 C25 164.5(6)
C4 Cr1 Cr2 C25 -25.9(6)
C2 Cr1 Cr2 C25 -96.9(6)
C3 Cr1 Cr2 C25 -64.0(6)
Cl1 Cr1 Cr2 C25 63.5(5)
C1 Cr1 Cr2 C25 -78.0(13)
C5 Cr1 Cr2 C25 -1.9(6)
C13' Cr1 Cr2 C25 -170.6(9)
C13 Cr1 Cr2 C25 -171.6(6)
C12' Cr1 Cr2 C25' 168(4)
C12 Cr1 Cr2 C25' 158(4)
C4 Cr1 Cr2 C25' -32(4)
C2 Cr1 Cr2 C25' -103(4)
C3 Cr1 Cr2 C25' -70(4)
Cl1 Cr1 Cr2 C25' 57(4)
C1 Cr1 Cr2 C25' -84(4)
C5 Cr1 Cr2 C25' -8(4)
C13' Cr1 Cr2 C25' -177(4)
C13 Cr1 Cr2 C25' -178(4)
C12' Cr1 Cr2 Cl1 110.4(8)
C12 Cr1 Cr2 Cl1 101.0(3)
C4 Cr1 Cr2 Cl1 -89.4(3)
C2 Cr1 Cr2 Cl1 -160.4(3)
C3 Cr1 Cr2 Cl1 -127.5(3)
C1 Cr1 Cr2 Cl1 -141.5(11)
C5 Cr1 Cr2 Cl1 -65.4(4)
C13' Cr1 Cr2 Cl1 125.9(8)
C13 Cr1 Cr2 Cl1 124.9(3)
C12' Cr1 Cl1 Cr2 -83.5(7)
C12 Cr1 Cl1 Cr2 -83.2(3)
C4 Cr1 Cl1 Cr2 110.4(2)
C2 Cr1 Cl1 Cr2 128.9(8)
C3 Cr1 Cl1 Cr2 87.6(3)
C1 Cr1 Cl1 Cr2 168.5(3)
C5 Cr1 Cl1 Cr2 147.4(2)
C13' Cr1 Cl1 Cr2 -46.3(6)
C13 Cr1 Cl1 Cr2 -46.4(3)
C14 Cr2 Cl1 Cr1 84.2(3)
C14' Cr2 Cl1 Cr1 81.1(7)
C23' Cr2 Cl1 Cr1 -94(2)
C23 Cr2 Cl1 Cr1 -88.1(4)
C22' Cr2 Cl1 Cr1 -106(3)
C22 Cr2 Cl1 Cr1 -131.2(10)
C24' Cr2 Cl1 Cr1 -123(2)
C24 Cr2 Cl1 Cr1 -111.1(3)
C25 Cr2 Cl1 Cr1 -147.7(3)
C25' Cr2 Cl1 Cr1 -157.7(19)
C12' Cr1 C1 C5 -155.1(9)
C12 Cr1 C1 C5 -147.2(6)
C4 Cr1 C1 C5 38.3(5)
C2 Cr1 C1 C5 120.8(7)
C3 Cr1 C1 C5 80.7(6)
Cr2 Cr1 C1 C5 96.3(13)
Cl1 Cr1 C1 C5 -38.6(6)
C13' Cr1 C1 C5 -178.9(9)
C13 Cr1 C1 C5 -178.2(5)
C12' Cr1 C1 C2 84.1(9)
C12 Cr1 C1 C2 91.9(6)
C4 Cr1 C1 C2 -82.5(5)
C3 Cr1 C1 C2 -40.1(5)
Cr2 Cr1 C1 C2 -24.5(14)
Cl1 Cr1 C1 C2 -159.4(4)
C5 Cr1 C1 C2 -120.8(7)
C13' Cr1 C1 C2 60.3(9)
C13 Cr1 C1 C2 61.0(6)
C12' Cr1 C1 C9 -40.2(13)
C12 Cr1 C1 C9 -32.3(11)
C4 Cr1 C1 C9 153.3(12)
C2 Cr1 C1 C9 -124.2(13)
C3 Cr1 C1 C9 -164.3(12)
Cr2 Cr1 C1 C9 -148.8(9)
Cl1 Cr1 C1 C9 76.4(11)
C5 Cr1 C1 C9 115.0(12)
C13' Cr1 C1 C9 -64.0(13)
C13 Cr1 C1 C9 -63.2(11)
C5 C1 C2 C3 4.9(10)
C9 C1 C2 C3 -177.2(9)
Cr1 C1 C2 C3 66.2(5)
C5 C1 C2 Cr1 -61.2(6)
C9 C1 C2 Cr1 116.7(10)
C12' Cr1 C2 C3 153.3(9)
C12 Cr1 C2 C3 154.9(6)
C4 Cr1 C2 C3 -36.2(5)
Cr2 Cr1 C2 C3 60.5(6)
Cl1 Cr1 C2 C3 -57.0(11)
C1 Cr1 C2 C3 -111.9(8)
C5 Cr1 C2 C3 -77.9(6)
C13' Cr1 C2 C3 118.2(8)
C13 Cr1 C2 C3 118.3(6)
C12' Cr1 C2 C1 -94.8(8)
C12 Cr1 C2 C1 -93.2(6)
C4 Cr1 C2 C1 75.7(5)
C3 Cr1 C2 C1 111.9(8)
Cr2 Cr1 C2 C1 172.4(4)
Cl1 Cr1 C2 C1 54.9(11)
C5 Cr1 C2 C1 34.0(5)
C13' Cr1 C2 C1 -129.8(8)
C13 Cr1 C2 C1 -129.8(6)
C1 C2 C3 C4 -6.4(9)
Cr1 C2 C3 C4 62.0(6)
C1 C2 C3 Cr1 -68.5(6)
C12' Cr1 C3 C4 -149.3(9)
C12 Cr1 C3 C4 -151.6(6)
C2 Cr1 C3 C4 -118.5(8)
Cr2 Cr1 C3 C4 105.5(5)
Cl1 Cr1 C3 C4 40.3(6)
C1 Cr1 C3 C4 -78.4(6)
C5 Cr1 C3 C4 -38.0(5)
C13' Cr1 C3 C4 170.6(7)
C13 Cr1 C3 C4 169.9(5)
C12' Cr1 C3 C2 -30.9(10)
C12 Cr1 C3 C2 -33.2(8)
C4 Cr1 C3 C2 118.5(8)
Cr2 Cr1 C3 C2 -136.1(5)
Cl1 Cr1 C3 C2 158.7(5)
C1 Cr1 C3 C2 40.0(5)
C5 Cr1 C3 C2 80.4(6)
C13' Cr1 C3 C2 -71.0(8)
C13 Cr1 C3 C2 -71.7(6)
C2 C3 C4 C5 5.7(9)
Cr1 C3 C4 C5 67.6(5)
C2 C3 C4 Cr1 -61.9(6)
C12' Cr1 C4 C3 54.1(15)
C12 Cr1 C4 C3 65.2(11)
C2 Cr1 C4 C3 36.7(5)
Cr2 Cr1 C4 C3 -88.0(5)
Cl1 Cr1 C4 C3 -150.1(5)
C1 Cr1 C4 C3 79.1(6)
C5 Cr1 C4 C3 115.7(8)
C13' Cr1 C4 C3 -16.5(12)
C13 Cr1 C4 C3 -18.0(9)
C12' Cr1 C4 C5 -61.6(15)
C12 Cr1 C4 C5 -50.5(12)
C2 Cr1 C4 C5 -78.9(6)
C3 Cr1 C4 C5 -115.7(8)
Cr2 Cr1 C4 C5 156.3(5)
Cl1 Cr1 C4 C5 94.2(5)
C1 Cr1 C4 C5 -36.6(5)
C13' Cr1 C4 C5 -132.2(11)
C13 Cr1 C4 C5 -133.7(7)
C2 C1 C5 C4 -1.5(9)
C9 C1 C5 C4 -179.7(8)
Cr1 C1 C5 C4 -59.8(5)
C2 C1 C5 C6 176.8(7)
C9 C1 C5 C6 -1.4(13)
Cr1 C1 C5 C6 118.5(8)
C2 C1 C5 Cr1 58.3(6)
C9 C1 C5 Cr1 -119.9(8)
C3 C4 C5 C1 -2.5(9)
Cr1 C4 C5 C1 62.7(6)
C3 C4 C5 C6 179.4(8)
Cr1 C4 C5 C6 -115.3(9)
C3 C4 C5 Cr1 -65.3(5)
C12' Cr1 C5 C1 29.4(11)
C12 Cr1 C5 C1 41.4(7)
C4 Cr1 C5 C1 -116.0(8)
C2 Cr1 C5 C1 -35.8(5)
C3 Cr1 C5 C1 -78.2(5)
Cr2 Cr1 C5 C1 -155.5(4)
Cl1 Cr1 C5 C1 151.0(5)
C13' Cr1 C5 C1 2.1(17)
C13 Cr1 C5 C1 3.6(11)
C12' Cr1 C5 C4 145.4(10)
C12 Cr1 C5 C4 157.5(6)
C2 Cr1 C5 C4 80.2(5)
C3 Cr1 C5 C4 37.8(5)
Cr2 Cr1 C5 C4 -39.4(7)
Cl1 Cr1 C5 C4 -93.0(5)
C1 Cr1 C5 C4 116.0(8)
C13' Cr1 C5 C4 118.1(16)
C13 Cr1 C5 C4 119.6(9)
C12' Cr1 C5 C6 -87.8(13)
C12 Cr1 C5 C6 -75.8(10)
C4 Cr1 C5 C6 126.7(12)
C2 Cr1 C5 C6 -153.1(10)
C3 Cr1 C5 C6 164.6(10)
Cr2 Cr1 C5 C6 87.3(9)
Cl1 Cr1 C5 C6 33.8(9)
C1 Cr1 C5 C6 -117.2(11)
C13' Cr1 C5 C6 -115.2(17)
C13 Cr1 C5 C6 -113.7(11)
C1 C5 C6 C7 2.0(13)
C4 C5 C6 C7 179.8(9)
Cr1 C5 C6 C7 90.8(11)
C5 C6 C7 C8 -0.3(16)
C6 C7 C8 C9 -2.1(18)
C7 C8 C9 C10 176.7(11)
C7 C8 C9 C1 2.6(15)
C5 C1 C9 C8 -1.0(14)
C2 C1 C9 C8 -178.7(9)
Cr1 C1 C9 C8 -90.0(11)
C5 C1 C9 C10 -175.5(10)
C2 C1 C9 C10 6.8(16)
Cr1 C1 C9 C10 95.5(12)
C15 C11 C12 C13 -7.5(11)
C19 C11 C12 C13 -177.7(11)
C15 C11 C12 Cr1 77.7(10)
C19 C11 C12 Cr1 -92.5(13)
C12' Cr1 C12 C13 -85(4)
C4 Cr1 C12 C13 -118.9(9)
C2 Cr1 C12 C13 -94.0(6)
C3 Cr1 C12 C13 -74.8(7)
Cr2 Cr1 C12 C13 36.5(6)
Cl1 Cr1 C12 C13 96.1(6)
C1 Cr1 C12 C13 -130.9(6)
C5 Cr1 C12 C13 -153.3(6)
C13' Cr1 C12 C13 -1.9(13)
C12' Cr1 C12 C11 175(5)
C4 Cr1 C12 C11 141.7(8)
C2 Cr1 C12 C11 166.6(7)
C3 Cr1 C12 C11 -174.2(6)
Cr2 Cr1 C12 C11 -62.9(7)
Cl1 Cr1 C12 C11 -3.3(7)
C1 Cr1 C12 C11 129.7(7)
C5 Cr1 C12 C11 107.4(7)
C13' Cr1 C12 C11 -101.3(15)
C13 Cr1 C12 C11 -99.4(9)
C11 C12 C13 C14 7.4(10)
Cr1 C12 C13 C14 -106.6(6)
C11 C12 C13 Cr2 75.7(8)
Cr1 C12 C13 Cr2 -38.3(5)
C11 C12 C13 Cr1 113.9(7)
C14' Cr2 C13 C14 18.0(16)
C23' Cr2 C13 C14 -124.7(19)
C23 Cr2 C13 C14 -117.2(6)
C22' Cr2 C13 C14 -93.2(16)
C22 Cr2 C13 C14 -82.0(7)
C24' Cr2 C13 C14 -116(5)
C24 Cr2 C13 C14 -127.4(8)
C25 Cr2 C13 C14 -46.5(11)
Cr1 Cr2 C13 C14 144.9(7)
C25' Cr2 C13 C14 -37(3)
Cl1 Cr2 C13 C14 98.6(6)
C14 Cr2 C13 C12 -104.6(9)
C14' Cr2 C13 C12 -86.7(18)
C23' Cr2 C13 C12 130.7(19)
C23 Cr2 C13 C12 138.1(7)
C22' Cr2 C13 C12 162.1(16)
C22 Cr2 C13 C12 173.3(7)
C24' Cr2 C13 C12 139(5)
C24 Cr2 C13 C12 127.9(8)
C25 Cr2 C13 C12 -151.2(8)
Cr1 Cr2 C13 C12 40.3(6)
C25' Cr2 C13 C12 -141(3)
Cl1 Cr2 C13 C12 -6.0(7)
C14 Cr2 C13 Cr1 -144.9(7)
C14' Cr2 C13 Cr1 -127.0(16)
C23' Cr2 C13 Cr1 90.4(18)
C23 Cr2 C13 Cr1 97.8(4)
C22' Cr2 C13 Cr1 121.8(15)
C22 Cr2 C13 Cr1 133.0(3)
C24' Cr2 C13 Cr1 99(5)
C24 Cr2 C13 Cr1 87.6(7)
C25 Cr2 C13 Cr1 168.5(8)
C25' Cr2 C13 Cr1 178(3)
Cl1 Cr2 C13 Cr1 -46.3(2)
C12' Cr1 C13 C14 121.3(17)
C12 Cr1 C13 C14 102.6(9)
C4 Cr1 C13 C14 -119.8(8)
C2 Cr1 C13 C14 -166.2(7)
C3 Cr1 C13 C14 -131.3(7)
Cr2 Cr1 C13 C14 -34.2(6)
Cl1 Cr1 C13 C14 12.3(7)
C1 Cr1 C13 C14 162.1(6)
C5 Cr1 C13 C14 159.7(7)
C13' Cr1 C13 C14 -165(35)
C12' Cr1 C13 C12 18.7(13)
C4 Cr1 C13 C12 137.6(7)
C2 Cr1 C13 C12 91.2(6)
C3 Cr1 C13 C12 126.1(6)
Cr2 Cr1 C13 C12 -136.8(7)
Cl1 Cr1 C13 C12 -90.4(6)
C1 Cr1 C13 C12 59.5(7)
C5 Cr1 C13 C12 57.1(11)
C13' Cr1 C13 C12 93(35)
C12' Cr1 C13 Cr2 155.4(15)
C12 Cr1 C13 Cr2 136.8(7)
C4 Cr1 C13 Cr2 -85.7(6)
C2 Cr1 C13 Cr2 -132.0(3)
C3 Cr1 C13 Cr2 -97.1(3)
Cl1 Cr1 C13 Cr2 46.4(2)
C1 Cr1 C13 Cr2 -163.8(3)
C5 Cr1 C13 Cr2 -166.1(7)
C13' Cr1 C13 Cr2 -130(35)
C12 C13 C14 C15 -4.9(11)
Cr2 C13 C14 C15 -106.3(9)
Cr1 C13 C14 C15 -73.9(10)
C12 C13 C14 Cr2 101.4(6)
Cr1 C13 C14 Cr2 32.4(5)
C14' Cr2 C14 C15 33(5)
C23' Cr2 C14 C15 -166(3)
C23 Cr2 C14 C15 -170.9(7)
C22' Cr2 C14 C15 -159.5(16)
C22 Cr2 C14 C15 -152.7(8)
C24' Cr2 C14 C15 -106(4)
C24 Cr2 C14 C15 -131.3(9)
C25 Cr2 C14 C15 -96.2(8)
Cr1 Cr2 C14 C15 75.7(7)
C25' Cr2 C14 C15 -95.9(17)
Cl1 Cr2 C14 C15 16.2(7)
C14' Cr2 C14 C13 -73(5)
C23' Cr2 C14 C13 88(3)
C23 Cr2 C14 C13 83.2(7)
C22' Cr2 C14 C13 94.6(15)
C22 Cr2 C14 C13 101.4(6)
C24' Cr2 C14 C13 148(4)
C24 Cr2 C14 C13 122.8(10)
C25 Cr2 C14 C13 157.9(6)
Cr1 Cr2 C14 C13 -30.2(6)
C25' Cr2 C14 C13 158.2(16)
Cl1 Cr2 C14 C13 -89.7(6)
C19 C11 C15 C14 176.3(10)
C12 C11 C15 C14 4.8(13)
C19 C11 C15 C16 -4.1(17)
C12 C11 C15 C16 -175.7(10)
C13 C14 C15 C11 0.0(12)
Cr2 C14 C15 C11 -85.1(10)
C13 C14 C15 C16 -179.5(12)
Cr2 C14 C15 C16 95.4(14)
C11 C15 C16 C17 -0.2(16)
C14 C15 C16 C17 179.2(13)
C15 C16 C17 C18 2(2)
C16 C17 C18 C19 1(3)
C17 C18 C19 C20 176.6(14)
C17 C18 C19 C11 -6(3)
C15 C11 C19 C20 -175.1(11)
C12 C11 C19 C20 -5.4(17)
C15 C11 C19 C18 7(2)
C12 C11 C19 C18 176.6(17)
C15' C11' C12' C13' 3(6)
C19' C11' C12' C13' 173(5)
C15' C11' C12' Cr1 85(6)
C19' C11' C12' Cr1 -105(6)
C12 Cr1 C12' C13' 81(4)
C4 Cr1 C12' C13' -122.3(14)
C2 Cr1 C12' C13' -107.2(11)
C3 Cr1 C12' C13' -89.3(12)
Cr2 Cr1 C12' C13' 23.1(12)
Cl1 Cr1 C12' C13' 83.0(12)
C1 Cr1 C12' C13' -143.6(11)
C5 Cr1 C12' C13' -159.8(11)
C13 Cr1 C12' C13' 1.9(14)
C12 Cr1 C12' C11' -22(4)
C4 Cr1 C12' C11' 134.3(13)
C2 Cr1 C12' C11' 149.5(13)
C3 Cr1 C12' C11' 167.3(11)
Cr2 Cr1 C12' C11' -80.3(13)
Cl1 Cr1 C12' C11' -20.4(15)
C1 Cr1 C12' C11' 113.1(13)
C5 Cr1 C12' C11' 96.8(13)
C13' Cr1 C12' C11' -103.4(16)
C13 Cr1 C12' C11' -101.5(17)
C11' C12' C13' C14' 3(3)
Cr1 C12' C13' C14' -95.1(14)
C11' C12' C13' Cr1 98(3)
C11' C12' C13' Cr2 73(3)
Cr1 C12' C13' Cr2 -25.5(12)
C12' Cr1 C13' C14' 106.0(16)
C12 Cr1 C13' C14' 87.3(16)
C4 Cr1 C13' C14' -134.9(13)
C2 Cr1 C13' C14' -179.9(11)
C3 Cr1 C13' C14' -145.3(11)
Cr2 Cr1 C13' C14' -47.4(10)
Cl1 Cr1 C13' C14' -1.5(12)
C1 Cr1 C13' C14' 148.7(10)
C5 Cr1 C13' C14' 147.3(13)
C13 Cr1 C13' C14' 2(35)
C12 Cr1 C13' C12' -18.7(13)
C4 Cr1 C13' C12' 119.1(13)
C2 Cr1 C13' C12' 74.0(12)
C3 Cr1 C13' C12' 108.7(12)
Cr2 Cr1 C13' C12' -153.5(13)
Cl1 Cr1 C13' C12' -107.5(12)
C1 Cr1 C13' C12' 42.6(13)
C5 Cr1 C13' C12' 41(2)
C13 Cr1 C13' C12' -104(35)
C12' Cr1 C13' Cr2 153.5(13)
C12 Cr1 C13' Cr2 134.7(14)
C4 Cr1 C13' Cr2 -87.4(11)
C2 Cr1 C13' Cr2 -132.5(4)
C3 Cr1 C13' Cr2 -97.9(5)
Cl1 Cr1 C13' Cr2 45.9(5)
C1 Cr1 C13' Cr2 -163.9(3)
C5 Cr1 C13' Cr2 -165.3(11)
C13 Cr1 C13' Cr2 49(35)
C14 Cr2 C13' C14' -17.5(16)
C23' Cr2 C13' C14' -143(2)
C23 Cr2 C13' C14' -135.4(13)
C22' Cr2 C13' C14' -111(2)
C22 Cr2 C13' C14' -100.0(14)
C24' Cr2 C13' C14' -137(5)
C24 Cr2 C13' C14' -146.5(15)
C25 Cr2 C13' C14' -66(2)
Cr1 Cr2 C13' C14' 126.7(14)
C25' Cr2 C13' C14' -56(3)
Cl1 Cr2 C13' C14' 81.1(14)
C14 Cr2 C13' C12' -117(2)
C14' Cr2 C13' C12' -99.8(18)
C23' Cr2 C13' C12' 117(2)
C23 Cr2 C13' C12' 124.8(15)
C22' Cr2 C13' C12' 149(2)
C22 Cr2 C13' C12' 160.2(15)
C24' Cr2 C13' C12' 123(5)
C24 Cr2 C13' C12' 113.7(16)
C25 Cr2 C13' C12' -166.3(13)
Cr1 Cr2 C13' C12' 26.8(13)
C25' Cr2 C13' C12' -156(3)
Cl1 Cr2 C13' C12' -18.8(16)
C14 Cr2 C13' Cr1 -144.1(13)
C14' Cr2 C13' Cr1 -126.7(14)
C23' Cr2 C13' Cr1 90.3(19)
C23 Cr2 C13' Cr1 97.9(5)
C22' Cr2 C13' Cr1 122.1(15)
C22 Cr2 C13' Cr1 133.4(5)
C24' Cr2 C13' Cr1 97(5)
C24 Cr2 C13' Cr1 86.9(10)
C25 Cr2 C13' Cr1 166.9(13)
C25' Cr2 C13' Cr1 178(3)
Cl1 Cr2 C13' Cr1 -45.6(5)
C12' C13' C14' C15' -8(4)
Cr1 C13' C14' C15' -75(4)
Cr2 C13' C14' C15' -120(4)
C12' C13' C14' Cr2 111.4(13)
Cr1 C13' C14' Cr2 44.8(8)
C14 Cr2 C14' C13' 93(5)
C23' Cr2 C14' C13' 68(4)
C23 Cr2 C14' C13' 64.9(15)
C22' Cr2 C14' C13' 79.4(19)
C22 Cr2 C14' C13' 86.8(12)
C24' Cr2 C14' C13' 148(5)
C24 Cr2 C14' C13' 116(3)
C25 Cr2 C14' C13' 149.7(10)
Cr1 Cr2 C14' C13' -44.4(11)
C25' Cr2 C14' C13' 147.8(18)
Cl1 Cr2 C14' C13' -103.7(12)
C14 Cr2 C14' C15' -163(6)
C23' Cr2 C14' C15' 173(3)
C23 Cr2 C14' C15' 169.6(14)
C22' Cr2 C14' C15' -176(2)
C22 Cr2 C14' C15' -168.5(17)
C24' Cr2 C14' C15' -107(5)
C24 Cr2 C14' C15' -139(2)
C25 Cr2 C14' C15' -105.5(16)
Cr1 Cr2 C14' C15' 60.4(17)
C25' Cr2 C14' C15' -107(2)
Cl1 Cr2 C14' C15' 1.1(18)
C19' C11' C15' C14' 180(4)
C12' C11' C15' C14' -8(8)
C19' C11' C15' C16' 10(11)
C12' C11' C15' C16' -178(5)
C13' C14' C15' C11' 10(7)
Cr2 C14' C15' C11' -80(6)
C13' C14' C15' C16' 179(6)
Cr2 C14' C15' C16' 89(7)
C11' C15' C16' C17' -10(12)
C14' C15' C16' C17' -178(9)
C15' C16' C17' C18' 10(17)
C16' C17' C18' C19' -9(17)
C17' C18' C19' C20' 179(7)
C17' C18' C19' C11' 8(9)
C15' C11' C19' C20' 179(6)
C12' C11' C19' C20' 10(9)
C15' C11' C19' C18' -9(9)
C12' C11' C19' C18' -179(5)
C14 Cr2 C21 C25 149.6(7)
C14' Cr2 C21 C25 144.1(11)
C23' Cr2 C21 C25 -66(3)
C23 Cr2 C21 C25 -81.4(7)
C22' Cr2 C21 C25 -107(3)
C22 Cr2 C21 C25 -121.9(9)
C24' Cr2 C21 C25 -24(3)
C24 Cr2 C21 C25 -38.7(6)
Cr1 Cr2 C21 C25 -95.9(17)
C25' Cr2 C21 C25 14(4)
Cl1 Cr2 C21 C25 37.9(8)
C14 Cr2 C21 C22 -88.5(7)
C14' Cr2 C21 C22 -93.9(11)
C23' Cr2 C21 C22 56(3)
C23 Cr2 C21 C22 40.6(6)
C22' Cr2 C21 C22 14(3)
C24' Cr2 C21 C22 98(3)
C24 Cr2 C21 C22 83.3(7)
C25 Cr2 C21 C22 121.9(9)
Cr1 Cr2 C21 C22 26.1(19)
C25' Cr2 C21 C22 136(4)
Cl1 Cr2 C21 C22 159.9(6)
C14 Cr2 C21 C29 31.1(14)
C14' Cr2 C21 C29 25.7(17)
C23' Cr2 C21 C29 176(3)
C23 Cr2 C21 C29 160.2(16)
C22' Cr2 C21 C29 134(3)
C22 Cr2 C21 C29 119.6(16)
C24' Cr2 C21 C29 -142(3)
C24 Cr2 C21 C29 -157.1(16)
C25 Cr2 C21 C29 -118.4(16)
Cr1 Cr2 C21 C29 145.7(13)
C25' Cr2 C21 C29 -104(4)
Cl1 Cr2 C21 C29 -80.5(14)
C25 C21 C22 C23 -5.9(10)
C29 C21 C22 C23 -179.2(11)
Cr2 C21 C22 C23 -64.7(6)
C25 C21 C22 Cr2 58.8(7)
C29 C21 C22 Cr2 -114.5(11)
C14 Cr2 C22 C23 -154.8(7)
C14' Cr2 C22 C23 -153.7(10)
C23' Cr2 C22 C23 13(3)
C22' Cr2 C22 C23 -10(9)
C24' Cr2 C22 C23 50(2)
C24 Cr2 C22 C23 36.8(5)
C25 Cr2 C22 C23 78.0(6)
Cr1 Cr2 C22 C23 -60.3(7)
C25' Cr2 C22 C23 90(2)
Cl1 Cr2 C22 C23 59.4(14)
C14 Cr2 C22 C21 93.4(7)
C14' Cr2 C22 C21 94.5(10)
C23' Cr2 C22 C21 -99(3)
C23 Cr2 C22 C21 -111.8(8)
C22' Cr2 C22 C21 -122(9)
C24' Cr2 C22 C21 -62(2)
C24 Cr2 C22 C21 -75.0(7)
C25 Cr2 C22 C21 -33.9(6)
Cr1 Cr2 C22 C21 -172.1(5)
C25' Cr2 C22 C21 -22(2)
Cl1 Cr2 C22 C21 -52.4(13)
C21 C22 C23 C24 4.1(10)
Cr2 C22 C23 C24 -64.5(6)
C21 C22 C23 Cr2 68.6(6)
C14 Cr2 C23 C24 148.7(7)
C14' Cr2 C23 C24 154.7(11)
C23' Cr2 C23 C24 -18(7)
C22' Cr2 C23 C24 122(4)
C22 Cr2 C23 C24 117.4(8)
C24' Cr2 C23 C24 9(2)
C25 Cr2 C23 C24 36.9(6)
Cr1 Cr2 C23 C24 -105.8(6)
C25' Cr2 C23 C24 47.4(18)
Cl1 Cr2 C23 C24 -40.4(7)
C14 Cr2 C23 C22 31.3(8)
C14' Cr2 C23 C22 37.3(13)
C23' Cr2 C23 C22 -135(7)
C22' Cr2 C23 C22 5(4)
C24' Cr2 C23 C22 -108(2)
C24 Cr2 C23 C22 -117.4(8)
C25 Cr2 C23 C22 -80.5(6)
Cr1 Cr2 C23 C22 136.9(6)
C25' Cr2 C23 C22 -70.0(18)
Cl1 Cr2 C23 C22 -157.8(6)
C22 C23 C24 C25 -0.8(10)
Cr2 C23 C24 C25 -65.0(6)
C22 C23 C24 Cr2 64.2(6)
C14 Cr2 C24 C23 -62.1(12)
C14' Cr2 C24 C23 -71(3)
C23' Cr2 C24 C23 10(4)
C22' Cr2 C24 C23 -27.1(18)
C22 Cr2 C24 C23 -37.5(5)
C24' Cr2 C24 C23 -149(7)
C25 Cr2 C24 C23 -117.2(9)
Cr1 Cr2 C24 C23 88.2(6)
C25' Cr2 C24 C23 -111(2)
Cl1 Cr2 C24 C23 150.0(6)
C14 Cr2 C24 C25 55.1(14)
C14' Cr2 C24 C25 46(3)
C23' Cr2 C24 C25 128(4)
C23 Cr2 C24 C25 117.2(9)
C22' Cr2 C24 C25 90(2)
C22 Cr2 C24 C25 79.7(7)
C24' Cr2 C24 C25 -32(7)
Cr1 Cr2 C24 C25 -154.6(7)
C25' Cr2 C24 C25 7(2)
Cl1 Cr2 C24 C25 -92.8(8)
C22 C21 C25 C26 -176.0(10)
C29 C21 C25 C26 -2.5(16)
Cr2 C21 C25 C26 -119.0(9)
C22 C21 C25 C24 5.5(11)
C29 C21 C25 C24 178.9(10)
Cr2 C21 C25 C24 62.4(6)
C22 C21 C25 Cr2 -57.0(7)
C29 C21 C25 Cr2 116.5(11)
C23 C24 C25 C26 179.1(13)
Cr2 C24 C25 C26 116.7(14)
C23 C24 C25 C21 -2.8(10)
Cr2 C24 C25 C21 -65.2(7)
C23 C24 C25 Cr2 62.4(6)
C14 Cr2 C25 C26 73.2(12)
C14' Cr2 C25 C26 62.6(17)
C23' Cr2 C25 C26 -158(3)
C23 Cr2 C25 C26 -172.3(13)
C22' Cr2 C25 C26 158(2)
C22 Cr2 C25 C26 145.1(12)
C24' Cr2 C25 C26 -119(5)
C24 Cr2 C25 C26 -135.0(15)
Cr1 Cr2 C25 C26 -93.0(10)
C25' Cr2 C25 C26 72(8)
Cl1 Cr2 C25 C26 -41.1(11)
C14 Cr2 C25 C21 -37.2(9)
C14' Cr2 C25 C21 -47.8(14)
C23' Cr2 C25 C21 91(2)
C23 Cr2 C25 C21 77.4(7)
C22' Cr2 C25 C21 48(2)
C22 Cr2 C25 C21 34.8(6)
C24' Cr2 C25 C21 131(5)
C24 Cr2 C25 C21 114.6(9)
Cr1 Cr2 C25 C21 156.7(6)
C25' Cr2 C25 C21 -39(8)
Cl1 Cr2 C25 C21 -151.4(7)
C14 Cr2 C25 C24 -151.8(7)
C14' Cr2 C25 C24 -162.4(13)
C23' Cr2 C25 C24 -23(2)
C23 Cr2 C25 C24 -37.3(6)
C22' Cr2 C25 C24 -66.6(19)
C22 Cr2 C25 C24 -79.8(7)
C24' Cr2 C25 C24 16(4)
Cr1 Cr2 C25 C24 42.0(10)
C25' Cr2 C25 C24 -153(8)
Cl1 Cr2 C25 C24 94.0(7)
C21 C25 C26 C27 0.3(16)
C24 C25 C26 C27 178.3(12)
Cr2 C25 C26 C27 -86.1(14)
C25 C26 C27 C28 -2(2)
C26 C27 C28 C29 5(2)
C27 C28 C29 C21 -7(2)
C27 C28 C29 C30 179.1(14)
C25 C21 C29 C28 6.0(19)
C22 C21 C29 C28 178.4(13)
Cr2 C21 C29 C28 93.6(16)
C25 C21 C29 C30 180.0(11)
C22 C21 C29 C30 -7.6(18)
Cr2 C21 C29 C30 -92.4(15)
C14 Cr2 C21' C25' 130(2)
C14' Cr2 C21' C25' 126(3)
C23' Cr2 C21' C25' -81.3(16)
C23 Cr2 C21' C25' -97(2)
C22' Cr2 C21' C25' -122(2)
C22 Cr2 C21' C25' -138(3)
C24' Cr2 C21' C25' -38.7(13)
C24 Cr2 C21' C25' -54(2)
C25 Cr2 C21' C25' -13(3)
Cr1 Cr2 C21' C25' -131(4)
Cl1 Cr2 C21' C25' 17(3)
C14 Cr2 C21' C22' -108(3)
C14' Cr2 C21' C22' -112(3)
C23' Cr2 C21' C22' 40.7(13)
C23 Cr2 C21' C22' 25(3)
C22 Cr2 C21' C22' -16(3)
C24' Cr2 C21' C22' 83.3(16)
C24 Cr2 C21' C22' 68(3)
C25 Cr2 C21' C22' 109(3)
Cr1 Cr2 C21' C22' -9(5)
C25' Cr2 C21' C22' 122(2)
Cl1 Cr2 C21' C22' 139(3)
C14 Cr2 C21' C29' 12(3)
C14' Cr2 C21' C29' 7(3)
C23' Cr2 C21' C29' 160(3)
C23 Cr2 C21' C29' 145(3)
C22' Cr2 C21' C29' 120(3)
C22 Cr2 C21' C29' 104(4)
C24' Cr2 C21' C29' -157(3)
C24 Cr2 C21' C29' -172(3)
C25 Cr2 C21' C29' -132(4)
Cr1 Cr2 C21' C29' 110(4)
C25' Cr2 C21' C29' -118(3)
Cl1 Cr2 C21' C29' -101(3)
C25' C21' C22' C23' -6(3)
C29' C21' C22' C23' 179(4)
Cr2 C21' C22' C23' -64.7(16)
C25' C21' C22' Cr2 58.9(18)
C29' C21' C22' Cr2 -117(4)
C14 Cr2 C22' C23' -173(2)
C14' Cr2 C22' C23' -170(3)
C23 Cr2 C22' C23' -15(4)
C22 Cr2 C22' C23' 152(9)
C24' Cr2 C22' C23' 36.7(14)
C24 Cr2 C22' C23' 24(2)
C25 Cr2 C22' C23' 66(2)
Cr1 Cr2 C22' C23' -72(2)
C25' Cr2 C22' C23' 77.8(16)
Cl1 Cr2 C22' C23' 17(4)
C14 Cr2 C22' C21' 76(2)
C14' Cr2 C22' C21' 78(3)
C23' Cr2 C22' C21' -112(2)
C23 Cr2 C22' C21' -126(5)
C22 Cr2 C22' C21' 40(8)
C24' Cr2 C22' C21' -75.0(15)
C24 Cr2 C22' C21' -88(2)
C25 Cr2 C22' C21' -46(2)
Cr1 Cr2 C22' C21' 176.1(19)
C25' Cr2 C22' C21' -33.8(13)
Cl1 Cr2 C22' C21' -95(4)
C21' C22' C23' C24' 4(3)
Cr2 C22' C23' C24' -64.3(19)
C21' C22' C23' Cr2 68.5(17)
C14 Cr2 C23' C24' 129(3)
C14' Cr2 C23' C24' 135(4)
C23 Cr2 C23' C24' 145(7)
C22' Cr2 C23' C24' 118(2)
C22 Cr2 C23' C24' 110(3)
C24 Cr2 C23' C24' -8(4)
C25 Cr2 C23' C24' 28(2)
Cr1 Cr2 C23' C24' -118(2)
C25' Cr2 C23' C24' 36.9(14)
Cl1 Cr2 C23' C24' -54(2)
C14 Cr2 C23' C22' 11(3)
C14' Cr2 C23' C22' 18(4)
C23 Cr2 C23' C22' 28(7)
C22 Cr2 C23' C22' -7(2)
C24' Cr2 C23' C22' -118(2)
C24 Cr2 C23' C22' -126(4)
C25 Cr2 C23' C22' -90(2)
Cr1 Cr2 C23' C22' 123.9(19)
C25' Cr2 C23' C22' -80.7(15)
Cl1 Cr2 C23' C22' -171.6(19)
C22' C23' C24' C25' -1(3)
Cr2 C23' C24' C25' -65.2(18)
C22' C23' C24' Cr2 64.0(18)
C14 Cr2 C24' C23' -101(5)
C14' Cr2 C24' C23' -118(6)
C23 Cr2 C24' C23' -10(2)
C22' Cr2 C24' C23' -37.4(14)
C22 Cr2 C24' C23' -49(2)
C24 Cr2 C24' C23' 14(7)
C25 Cr2 C24' C23' -121(4)
Cr1 Cr2 C24' C23' 77(2)
C25' Cr2 C24' C23' -117(2)
Cl1 Cr2 C24' C23' 134(2)
C14 Cr2 C24' C25' 16(5)
C14' Cr2 C24' C25' -1(6)
C23' Cr2 C24' C25' 117(2)
C23 Cr2 C24' C25' 107(2)
C22' Cr2 C24' C25' 79.8(15)
C22 Cr2 C24' C25' 68(2)
C24 Cr2 C24' C25' 131(7)
C25 Cr2 C24' C25' -3(4)
Cr1 Cr2 C24' C25' -166.1(18)
Cl1 Cr2 C24' C25' -109(2)
C22' C21' C25' C26' -176(4)
C29' C21' C25' C26' 0(3)
Cr2 C21' C25' C26' -119(3)
C22' C21' C25' C24' 5(3)
C29' C21' C25' C24' -179(4)
Cr2 C21' C25' C24' 62.2(16)
C22' C21' C25' Cr2 -57.1(18)
C29' C21' C25' Cr2 119(4)
C23' C24' C25' C21' -2(3)
Cr2 C24' C25' C21' -65.0(16)
C23' C24' C25' C26' 179(4)
Cr2 C24' C25' C26' 116(4)
C23' C24' C25' Cr2 62.6(18)
C14 Cr2 C25' C21' -56(2)
C14' Cr2 C25' C21' -66(3)
C23' Cr2 C25' C21' 77.4(16)
C23 Cr2 C25' C21' 63.1(18)
C22' Cr2 C25' C21' 34.8(13)
C22 Cr2 C25' C21' 21.7(17)
C24' Cr2 C25' C21' 115(2)
C24 Cr2 C25' C21' 101(2)
C25 Cr2 C25' C21' 122(9)
Cr1 Cr2 C25' C21' 143(3)
Cl1 Cr2 C25' C21' -168.3(18)
C14 Cr2 C25' C26' 53(3)
C14' Cr2 C25' C26' 44(3)
C23' Cr2 C25' C26' -173(3)
C23 Cr2 C25' C26' 173(3)
C22' Cr2 C25' C26' 144(3)
C22 Cr2 C25' C26' 131(3)
C24' Cr2 C25' C26' -136(3)
C24 Cr2 C25' C26' -150(3)
C25 Cr2 C25' C26' -128(9)
Cr1 Cr2 C25' C26' -107(3)
Cl1 Cr2 C25' C26' -59(3)
C14 Cr2 C25' C24' -171(3)
C14' Cr2 C25' C24' 180(3)
C23' Cr2 C25' C24' -37.3(14)
C23 Cr2 C25' C24' -51(2)
C22' Cr2 C25' C24' -79.8(16)
C22 Cr2 C25' C24' -93(2)
C24 Cr2 C25' C24' -14(3)
C25 Cr2 C25' C24' 8(9)
Cr1 Cr2 C25' C24' 28(4)
Cl1 Cr2 C25' C24' 77(3)
C21' C25' C26' C27' 0(3)
C24' C25' C26' C27' 178(6)
Cr2 C25' C26' C27' -86(3)
C25' C26' C27' C28' 1(6)
C26' C27' C28' C29' -1(8)
C27' C28' C29' C21' 1(8)
C27' C28' C29' C30' -180(5)
C25' C21' C29' C28' 0(6)
C22' C21' C29' C28' 175(5)
Cr2 C21' C29' C28' 89(5)
C25' C21' C29' C30' -180(3)
C22' C21' C29' C30' -5(7)
Cr2 C21' C29' C30' -91(5)
